data_1566415
loop_
_publ_author_name
'Keener, Megan'
'Mattejat, Maxwell'
'Zheng, Shao-Liang'
'Wu, Guang'
'Hayton, Trevor W.'
'M\'enard, Gabriel'

_publ_section_title
;
 Selective electrochemical capture and release of uranyl from aqueous
 alkali, lanthanide, and actinide mixtures using redox-switchable
 carboranes
;
_journal_name_full 'Chemical Science'
_journal_paper_doi 10.1039/D1SC07070C
_journal_year 2022
_chemical_formula_moiety 'C52 H60 B20 Cs2 O4 P4, C40 H60 Co2'
_chemical_formula_sum 'C92 H120 B20 Co2 Cs2 O4 P4'
_chemical_formula_weight 2013.63
_space_group_crystal_system monoclinic
_space_group_IT_number 14
_space_group_name_Hall '-P 2yn'
_space_group_name_H-M_alt 'P 1 21/n 1'
_atom_sites_solution_hydrogens mixed
_atom_sites_solution_primary direct
_audit_creation_date 2021-10-11
_audit_creation_method
;
Olex2 1.3
(compiled 2019.09.11 svn.r3662 for OlexSys, GUI svn.r5938)
;
_audit_update_record
;
2021-11-24 deposited with the CCDC.	2022-02-21 downloaded from the CCDC.
;
_cell_angle_alpha 90
_cell_angle_beta 103.927(4)
_cell_angle_gamma 90
_cell_formula_units_Z 2
_cell_length_a 12.1327(15)
_cell_length_b 17.9260(18)
_cell_length_c 22.865(3)
_cell_measurement_reflns_used 861
_cell_measurement_temperature 110(2)
_cell_measurement_theta_max 27.00
_cell_measurement_theta_min 3.51
_cell_volume 4826.7(10)
_computing_cell_refinement 'SAINT v8.34A (Bruker, 2013)'
_computing_data_reduction 'SAINT v8.34A (Bruker, 2013)'
_computing_molecular_graphics 'Olex2 1.3 (Dolomanov et al., 2009)'
_computing_publication_material 'Olex2 1.3 (Dolomanov et al., 2009)'
_computing_structure_refinement 'XL n/a (Sheldrick, 2008)'
_diffrn_ambient_temperature 110.0
_diffrn_measured_fraction_theta_full 1.000
_diffrn_measured_fraction_theta_max 0.997
_diffrn_measurement_device_type 'Bruker APEX-II CCD'
_diffrn_measurement_method '\f and \w scans'
_diffrn_radiation_type MoK\a
_diffrn_radiation_wavelength 0.71073
_diffrn_reflns_av_R_equivalents 0.0324
_diffrn_reflns_av_unetI/netI 0.0357
_diffrn_reflns_Laue_measured_fraction_full 1.000
_diffrn_reflns_Laue_measured_fraction_max 0.997
_diffrn_reflns_limit_h_max 15
_diffrn_reflns_limit_h_min -13
_diffrn_reflns_limit_k_max 23
_diffrn_reflns_limit_k_min -21
_diffrn_reflns_limit_l_max 29
_diffrn_reflns_limit_l_min -29
_diffrn_reflns_number 34189
_diffrn_reflns_point_group_measured_fraction_full 1.000
_diffrn_reflns_point_group_measured_fraction_max 0.997
_diffrn_reflns_theta_full 25.242
_diffrn_reflns_theta_max 27.157
_diffrn_reflns_theta_min 1.460
_diffrn_standards_number 0
_exptl_absorpt_coefficient_mu 1.202
_exptl_absorpt_correction_T_max 0.7455
_exptl_absorpt_correction_T_min 0.7009
_exptl_absorpt_correction_type none
_exptl_absorpt_process_details
;
SADABS-2014/5 (Bruker,2014/5) was used for absorption correction.
wR2(int) was 0.0459 before and 0.0406 after correction.
The Ratio of minimum to maximum transmission is 0.9402.
The \l/2 correction factor is 0.00150.
;
_exptl_crystal_colour colorless
_exptl_crystal_density_diffrn 1.385
_exptl_crystal_description block
_exptl_crystal_F_000 2056
_exptl_crystal_size_max 0.2
_exptl_crystal_size_mid 0.15
_exptl_crystal_size_min 0.1
_refine_diff_density_max 0.932
_refine_diff_density_min -0.774
_refine_diff_density_rms 0.086
_refine_ls_extinction_method none
_refine_ls_goodness_of_fit_ref 1.027
_refine_ls_hydrogen_treatment mixed
_refine_ls_matrix_type full
_refine_ls_number_parameters 573
_refine_ls_number_reflns 10682
_refine_ls_number_restraints 0
_refine_ls_restrained_S_all 1.027
_refine_ls_R_factor_all 0.0454
_refine_ls_R_factor_gt 0.0344
_refine_ls_shift/su_max 0.003
_refine_ls_shift/su_mean 0.000
_refine_ls_structure_factor_coef Fsqd
_refine_ls_weighting_details 'w=1/[\s^2^(Fo^2^)+(0.0407P)^2^+6.1259P] where P=(Fo^2^+2Fc^2^)/3'
_refine_ls_weighting_scheme calc
_refine_ls_wR_factor_gt 0.0844
_refine_ls_wR_factor_ref 0.0898
_reflns_Friedel_coverage 0.000
_reflns_number_gt 8812
_reflns_number_total 10682
_reflns_threshold_expression 'I > 2\s(I)'
_cod_data_source_file d1sc07070c2.cif
_cod_data_source_block mk1211_0m
_cod_original_cell_volume 4826.8(10)
_cod_database_code 1566415
_shelx_shelxl_version_number 2014/7
_shelx_space_group_comment
;
The symmetry employed for this shelxl refinement is uniquely defined
by the following loop, which should always be used as a source of
symmetry information in preference to the above space-group names.
They are only intended as comments.
;
_shelx_estimated_absorpt_t_max 0.889
_shelx_estimated_absorpt_t_min 0.795
_olex2_refinement_description
;
1. Fixed Uiso
 At 1.2 times of:
  All B(H) groups, All C(H) groups
 At 1.5 times of:
  All C(H,H,H) groups
2.a Aromatic/amide H refined with riding coordinates:
 C2(H2A), C3(H3A), C4(H4A), C5(H5A), C6(H6A), C8(H8A), C9(H9A), C10(H10A),
 C11(H11), C12(H12), C16(H16), C17(H17), C18(H18), C19(H19), C20(H20), C22(H22),
  C23(H23), C24(H24), C25(H25), C26(H26)
2.b Idealised Me refined as rotating group:
 C32(H32A,H32B,H32C), C33(H33A,H33B,H33C), C34(H34A,H34B,H34C), C35(H35A,H35B,
 H35C), C36(H36A,H36B,H36C), C42(H42A,H42B,H42C), C43(H43A,H43B,H43C), C44(H44A,
 H44B,H44C), C45(H45A,H45B,H45C), C46(H46A,H46B,H46C)
2.c Boron cage BH refined with riding coordinates:
 B1(H1), B2(H2), B3(H3), B4(H4), B5(H5), B6(H6), B7(H7), B9(H9), B10(H10)
;
_olex2_submission_special_instructions 'No special instructions were received'

loop_
_space_group_symop_operation_xyz
'x, y, z'
'-x+1/2, y+1/2, -z+1/2'
'-x, -y, -z'
'x-1/2, -y-1/2, z-1/2'

loop_
_atom_site_label
_atom_site_type_symbol
_atom_site_fract_x
_atom_site_fract_y
_atom_site_fract_z
_atom_site_U_iso_or_equiv
_atom_site_adp_type
_atom_site_occupancy
_atom_site_site_symmetry_order
_atom_site_calc_flag
_atom_site_refinement_flags_posn
_atom_site_refinement_flags_adp
_atom_site_refinement_flags_occupancy
_atom_site_disorder_assembly
_atom_site_disorder_group
B1 B 0.8453(2) 0.70131(16) 0.64779(12) 0.0133(6) Uani 1 1 d . . . . .
H1 H 0.7746 0.6708 0.6611 0.016 Uiso 1 1 calc R U . . .
B2 B 0.8732(2) 0.78824(16) 0.61109(12) 0.0128(5) Uani 1 1 d . . . . .
H2 H 0.8271 0.8429 0.6060 0.015 Uiso 1 1 calc R U . . .
B3 B 0.9327(2) 0.73583(16) 0.55615(12) 0.0114(5) Uani 1 1 d . . . . .
H3 H 0.9069 0.7477 0.5066 0.014 Uiso 1 1 calc R U . . .
B4 B 0.9652(2) 0.75484(16) 0.68030(12) 0.0125(5) Uani 1 1 d . . . . .
H4 H 0.9639 0.7850 0.7230 0.015 Uiso 1 1 calc R U . . .
B5 B 1.0215(2) 0.78808(16) 0.61908(12) 0.0126(5) Uani 1 1 d . . . . .
H5 H 1.0598 0.8443 0.6157 0.015 Uiso 1 1 calc R U . . .
B6 B 1.0783(2) 0.70904(16) 0.59013(12) 0.0122(5) Uani 1 1 d . . . . .
H6 H 1.1425 0.7179 0.5629 0.015 Uiso 1 1 calc R U . . .
B7 B 1.0986(2) 0.72319(16) 0.66973(12) 0.0130(6) Uani 1 1 d . . . . .
H7 H 1.1788 0.7413 0.7022 0.016 Uiso 1 1 calc R U . . .
B8 B 0.9855(2) 0.63235(16) 0.57120(12) 0.0121(5) Uani 1 1 d . . . . .
B9 B 1.1005(2) 0.63183(16) 0.64126(12) 0.0127(5) Uani 1 1 d . . . . .
H9 H 1.1829 0.6094 0.6687 0.015 Uiso 1 1 calc R U . . .
B10 B 0.9950(2) 0.65465(15) 0.68597(12) 0.0113(5) Uani 1 1 d . . . . .
H10 H 0.9909 0.6235 0.7278 0.014 Uiso 1 1 calc R U . . .
C1 C 0.8289(2) 0.47178(14) 0.65119(11) 0.0153(5) Uani 1 1 d . . . . .
C2 C 0.7303(2) 0.50784(15) 0.62032(13) 0.0215(6) Uani 1 1 d . . . . .
H2A H 0.7358 0.5499 0.5959 0.026 Uiso 1 1 calc R U . . .
C3 C 0.6241(3) 0.48306(18) 0.62480(15) 0.0299(7) Uani 1 1 d . . . . .
H3A H 0.5575 0.5071 0.6024 0.036 Uiso 1 1 calc R U . . .
C4 C 0.6153(3) 0.42340(18) 0.66184(15) 0.0311(7) Uani 1 1 d . . . . .
H4A H 0.5428 0.4071 0.6655 0.037 Uiso 1 1 calc R U . . .
C5 C 0.7126(3) 0.38763(17) 0.69352(14) 0.0291(7) Uani 1 1 d . . . . .
H5A H 0.7068 0.3470 0.7193 0.035 Uiso 1 1 calc R U . . .
C6 C 0.8181(3) 0.41088(15) 0.68777(12) 0.0218(6) Uani 1 1 d . . . . .
H6A H 0.8842 0.3852 0.7089 0.026 Uiso 1 1 calc R U . . .
C7 C 1.0668(2) 0.46469(14) 0.70349(12) 0.0176(5) Uani 1 1 d . . . . .
C8 C 1.1547(3) 0.41867(16) 0.69538(14) 0.0254(6) Uani 1 1 d . . . . .
H8A H 1.1610 0.4069 0.6558 0.030 Uiso 1 1 calc R U . . .
C9 C 1.2332(3) 0.39001(18) 0.74497(16) 0.0334(8) Uani 1 1 d . . . . .
H9A H 1.2940 0.3598 0.7392 0.040 Uiso 1 1 calc R U . . .
C10 C 1.2229(3) 0.40536(17) 0.80217(15) 0.0338(8) Uani 1 1 d . . . . .
H10A H 1.2754 0.3845 0.8359 0.041 Uiso 1 1 calc R U . . .
C11 C 1.1364(3) 0.45107(16) 0.81104(13) 0.0289(7) Uani 1 1 d . . . . .
H11 H 1.1305 0.4623 0.8508 0.035 Uiso 1 1 calc R U . . .
C12 C 1.0583(3) 0.48050(15) 0.76194(12) 0.0212(6) Uani 1 1 d . . . . .
H12 H 0.9988 0.5116 0.7682 0.025 Uiso 1 1 calc R U . . .
C13 C 0.9749(2) 0.59569(14) 0.63074(10) 0.0113(5) Uani 1 1 d . . . . .
C14 C 0.8208(2) 0.71216(13) 0.57899(10) 0.0102(5) Uani 1 1 d . . . . .
C15 C 0.6748(2) 0.76087(15) 0.46517(11) 0.0151(5) Uani 1 1 d . . . . .
C16 C 0.6805(2) 0.83778(16) 0.47349(12) 0.0206(6) Uani 1 1 d . . . . .
H16 H 0.6905 0.8579 0.5129 0.025 Uiso 1 1 calc R U . . .
C17 C 0.6716(2) 0.88527(16) 0.42458(13) 0.0232(6) Uani 1 1 d . . . . .
H17 H 0.6762 0.9377 0.4307 0.028 Uiso 1 1 calc R U . . .
C18 C 0.6561(2) 0.85647(17) 0.36672(13) 0.0239(6) Uani 1 1 d . . . . .
H18 H 0.6502 0.8892 0.3334 0.029 Uiso 1 1 calc R U . . .
C19 C 0.6494(2) 0.78059(18) 0.35780(12) 0.0248(6) Uani 1 1 d . . . . .
H19 H 0.6385 0.7608 0.3183 0.030 Uiso 1 1 calc R U . . .
C20 C 0.6586(2) 0.73272(16) 0.40666(12) 0.0210(6) Uani 1 1 d . . . . .
H20 H 0.6538 0.6803 0.4002 0.025 Uiso 1 1 calc R U . . .
C21 C 0.5779(2) 0.71640(15) 0.56420(11) 0.0150(5) Uani 1 1 d . . . . .
C22 C 0.4853(2) 0.66853(16) 0.55554(12) 0.0204(6) Uani 1 1 d . . . . .
H22 H 0.4821 0.6258 0.5306 0.024 Uiso 1 1 calc R U . . .
C23 C 0.3975(2) 0.68303(18) 0.58330(13) 0.0261(6) Uani 1 1 d . . . . .
H23 H 0.3349 0.6497 0.5776 0.031 Uiso 1 1 calc R U . . .
C24 C 0.4001(2) 0.74510(18) 0.61890(13) 0.0248(6) Uani 1 1 d . . . . .
H24 H 0.3392 0.7549 0.6372 0.030 Uiso 1 1 calc R U . . .
C25 C 0.4921(2) 0.79325(17) 0.62803(13) 0.0251(6) Uani 1 1 d . . . . .
H25 H 0.4945 0.8361 0.6528 0.030 Uiso 1 1 calc R U . . .
C26 C 0.5809(2) 0.77862(16) 0.60083(13) 0.0210(6) Uani 1 1 d . . . . .
H26 H 0.6441 0.8115 0.6074 0.025 Uiso 1 1 calc R U . . .
C27 C 0.2187(3) 0.98146(16) 0.37930(15) 0.0286(7) Uani 1 1 d . . . . .
C28 C 0.0981(3) 0.98440(15) 0.36629(13) 0.0281(7) Uani 1 1 d . . . . .
C29 C 0.0637(2) 0.94711(16) 0.41464(14) 0.0258(7) Uani 1 1 d . . . . .
C30 C 0.1635(3) 0.92250(15) 0.45615(12) 0.0227(6) Uani 1 1 d . . . . .
C31 C 0.2582(3) 0.94340(17) 0.43418(14) 0.0280(7) Uani 1 1 d . . . . .
C32 C 0.2933(4) 1.0154(2) 0.34212(19) 0.0534(12) Uani 1 1 d . . . . .
H32A H 0.3028 1.0689 0.3510 0.080 Uiso 1 1 calc R U . . .
H32B H 0.2577 1.0085 0.2992 0.080 Uiso 1 1 calc R U . . .
H32C H 0.3677 0.9910 0.3520 0.080 Uiso 1 1 calc R U . . .
C33 C 0.0242(4) 1.0216(2) 0.31249(16) 0.0498(11) Uani 1 1 d . . . . .
H33A H 0.0165 1.0746 0.3212 0.075 Uiso 1 1 calc R U . . .
H33B H -0.0510 0.9981 0.3030 0.075 Uiso 1 1 calc R U . . .
H33C H 0.0585 1.0165 0.2780 0.075 Uiso 1 1 calc R U . . .
C34 C -0.0561(3) 0.9389(2) 0.4201(2) 0.0526(12) Uani 1 1 d . . . . .
H34A H -0.0631 0.8933 0.4425 0.079 Uiso 1 1 calc R U . . .
H34B H -0.1071 0.9361 0.3798 0.079 Uiso 1 1 calc R U . . .
H34C H -0.0766 0.9821 0.4416 0.079 Uiso 1 1 calc R U . . .
C35 C 0.1656(4) 0.8821(2) 0.51387(15) 0.0486(11) Uani 1 1 d . . . . .
H35A H 0.2293 0.8469 0.5225 0.073 Uiso 1 1 calc R U . . .
H35B H 0.0942 0.8548 0.5100 0.073 Uiso 1 1 calc R U . . .
H35C H 0.1747 0.9182 0.5469 0.073 Uiso 1 1 calc R U . . .
C36 C 0.3795(3) 0.9286(3) 0.46713(19) 0.0551(12) Uani 1 1 d . . . . .
H36A H 0.4258 0.9214 0.4379 0.083 Uiso 1 1 calc R U . . .
H36B H 0.3828 0.8835 0.4918 0.083 Uiso 1 1 calc R U . . .
H36C H 0.4087 0.9711 0.4932 0.083 Uiso 1 1 calc R U . . .
C37 C 0.0438(2) 0.80471(15) 0.31695(12) 0.0191(6) Uani 1 1 d . . . . .
C38 C 0.1300(2) 0.83137(14) 0.28898(11) 0.0139(5) Uani 1 1 d . . . . .
C39 C 0.2379(2) 0.81085(15) 0.32614(11) 0.0177(5) Uani 1 1 d . . . . .
C40 C 0.2170(3) 0.77112(16) 0.37716(12) 0.0238(6) Uani 1 1 d . . . . .
C41 C 0.0970(3) 0.76767(15) 0.37082(13) 0.0226(6) Uani 1 1 d . . . . .
C42 C -0.0825(3) 0.8121(2) 0.29092(15) 0.0355(8) Uani 1 1 d . . . . .
H42A H -0.1096 0.7697 0.2643 0.053 Uiso 1 1 calc R U . . .
H42B H -0.0982 0.8586 0.2679 0.053 Uiso 1 1 calc R U . . .
H42C H -0.1218 0.8128 0.3237 0.053 Uiso 1 1 calc R U . . .
C43 C 0.1099(3) 0.87248(16) 0.23042(12) 0.0233(6) Uani 1 1 d . . . . .
H43A H 0.1749 0.9049 0.2305 0.035 Uiso 1 1 calc R U . . .
H43B H 0.0410 0.9028 0.2252 0.035 Uiso 1 1 calc R U . . .
H43C H 0.1006 0.8366 0.1972 0.035 Uiso 1 1 calc R U . . .
C44 C 0.3504(2) 0.8255(2) 0.31371(14) 0.0311(7) Uani 1 1 d . . . . .
H44A H 0.3712 0.7838 0.2908 0.047 Uiso 1 1 calc R U . . .
H44B H 0.4076 0.8309 0.3519 0.047 Uiso 1 1 calc R U . . .
H44C H 0.3469 0.8716 0.2902 0.047 Uiso 1 1 calc R U . . .
C45 C 0.3038(3) 0.7363(2) 0.42763(14) 0.0423(9) Uani 1 1 d . . . . .
H45A H 0.2817 0.7441 0.4657 0.063 Uiso 1 1 calc R U . . .
H45B H 0.3779 0.7594 0.4300 0.063 Uiso 1 1 calc R U . . .
H45C H 0.3084 0.6827 0.4202 0.063 Uiso 1 1 calc R U . . .
C46 C 0.0374(3) 0.72975(18) 0.41289(15) 0.0374(8) Uani 1 1 d . . . . .
H46A H -0.0370 0.7530 0.4095 0.056 Uiso 1 1 calc R U . . .
H46B H 0.0830 0.7346 0.4544 0.056 Uiso 1 1 calc R U . . .
H46C H 0.0271 0.6768 0.4023 0.056 Uiso 1 1 calc R U . . .
Co1 Co 0.15216(3) 0.87634(2) 0.37318(2) 0.01152(8) Uani 1 1 d . . . . .
Cs1 Cs 1.18756(2) 0.50365(2) 0.53218(2) 0.02084(6) Uani 1 1 d . . . . .
O1 O 0.67796(16) 0.61785(10) 0.50177(8) 0.0177(4) Uani 1 1 d . . . . .
O2 O 0.98233(16) 0.45900(10) 0.58213(8) 0.0176(4) Uani 1 1 d . . . . .
P1 P 0.96498(6) 0.49875(3) 0.63727(3) 0.01207(13) Uani 1 1 d . . . . .
P2 P 0.69194(5) 0.69519(4) 0.52716(3) 0.01265(13) Uani 1 1 d . . . . .
H8 H 0.981(2) 0.6044(16) 0.5299(13) 0.014(7) Uiso 1 1 d . . . . .

loop_
_atom_site_aniso_label
_atom_site_aniso_U_11
_atom_site_aniso_U_22
_atom_site_aniso_U_33
_atom_site_aniso_U_23
_atom_site_aniso_U_13
_atom_site_aniso_U_12
B1 0.0141(13) 0.0128(13) 0.0135(13) 0.0003(11) 0.0045(11) -0.0007(11)
B2 0.0139(13) 0.0122(13) 0.0127(13) 0.0011(11) 0.0041(10) 0.0016(11)
B3 0.0108(13) 0.0142(13) 0.0097(12) -0.0002(10) 0.0034(10) 0.0006(11)
B4 0.0145(13) 0.0108(13) 0.0123(13) -0.0020(10) 0.0037(10) 0.0002(11)
B5 0.0133(13) 0.0108(13) 0.0139(13) -0.0009(10) 0.0039(11) -0.0002(11)
B6 0.0100(13) 0.0149(14) 0.0127(13) 0.0003(11) 0.0046(10) 0.0000(11)
B7 0.0130(13) 0.0134(14) 0.0127(13) -0.0022(11) 0.0032(10) 0.0001(11)
B8 0.0129(13) 0.0112(13) 0.0129(13) -0.0017(10) 0.0042(10) 0.0019(11)
B9 0.0104(13) 0.0152(14) 0.0125(13) 0.0002(11) 0.0028(10) 0.0006(11)
B10 0.0116(13) 0.0120(13) 0.0104(12) -0.0004(10) 0.0028(10) 0.0000(10)
C1 0.0209(13) 0.0115(12) 0.0138(12) -0.0042(10) 0.0046(10) -0.0041(10)
C2 0.0199(14) 0.0174(14) 0.0271(15) 0.0002(11) 0.0055(11) -0.0018(11)
C3 0.0193(15) 0.0300(17) 0.0415(19) -0.0053(14) 0.0092(13) -0.0001(13)
C4 0.0281(16) 0.0289(17) 0.0425(19) -0.0121(14) 0.0205(14) -0.0099(13)
C5 0.0406(18) 0.0205(15) 0.0316(16) -0.0030(12) 0.0190(14) -0.0109(13)
C6 0.0299(16) 0.0157(13) 0.0207(14) 0.0000(11) 0.0077(12) -0.0047(12)
C7 0.0177(13) 0.0100(12) 0.0230(14) 0.0035(10) 0.0011(11) -0.0004(10)
C8 0.0262(15) 0.0177(14) 0.0327(16) 0.0052(12) 0.0081(13) 0.0041(12)
C9 0.0228(16) 0.0260(16) 0.049(2) 0.0114(15) 0.0035(14) 0.0095(13)
C10 0.0307(17) 0.0243(16) 0.0357(18) 0.0098(14) -0.0128(14) 0.0014(13)
C11 0.0396(18) 0.0209(15) 0.0201(14) 0.0030(12) -0.0049(13) -0.0041(13)
C12 0.0264(15) 0.0144(13) 0.0210(14) 0.0014(11) 0.0018(11) 0.0015(11)
C13 0.0113(11) 0.0112(11) 0.0113(11) -0.0011(9) 0.0028(9) 0.0018(9)
C14 0.0083(11) 0.0102(11) 0.0130(11) 0.0008(9) 0.0044(9) 0.0005(9)
C15 0.0093(11) 0.0206(13) 0.0148(12) 0.0035(10) 0.0016(9) 0.0016(10)
C16 0.0176(13) 0.0256(15) 0.0171(13) 0.0041(11) 0.0013(10) 0.0014(11)
C17 0.0200(14) 0.0205(14) 0.0277(15) 0.0089(12) 0.0029(12) 0.0001(11)
C18 0.0136(13) 0.0339(17) 0.0231(14) 0.0140(12) 0.0021(11) -0.0005(12)
C19 0.0228(15) 0.0355(17) 0.0151(13) 0.0030(12) 0.0028(11) 0.0012(13)
C20 0.0176(13) 0.0247(15) 0.0195(13) -0.0003(11) 0.0020(11) 0.0011(11)
C21 0.0117(12) 0.0175(13) 0.0157(12) 0.0053(10) 0.0028(10) 0.0020(10)
C22 0.0150(13) 0.0244(14) 0.0205(13) 0.0025(11) 0.0016(10) -0.0002(11)
C23 0.0141(13) 0.0346(17) 0.0298(16) 0.0061(13) 0.0056(12) -0.0035(12)
C24 0.0132(13) 0.0380(17) 0.0250(14) 0.0071(13) 0.0084(11) 0.0042(12)
C25 0.0216(14) 0.0276(16) 0.0285(15) -0.0018(12) 0.0106(12) 0.0064(12)
C26 0.0154(13) 0.0206(14) 0.0283(15) 0.0000(11) 0.0079(11) -0.0004(11)
C27 0.0429(19) 0.0158(14) 0.0346(17) -0.0092(12) 0.0239(15) -0.0106(13)
C28 0.049(2) 0.0132(14) 0.0195(14) -0.0079(11) 0.0036(13) 0.0098(13)
C29 0.0219(15) 0.0224(15) 0.0370(17) -0.0186(13) 0.0147(13) -0.0053(12)
C30 0.0399(17) 0.0156(13) 0.0144(13) -0.0082(10) 0.0098(12) -0.0030(12)
C31 0.0247(15) 0.0284(16) 0.0316(16) -0.0179(13) 0.0077(13) -0.0058(13)
C32 0.088(3) 0.030(2) 0.060(3) -0.0138(18) 0.053(2) -0.026(2)
C33 0.079(3) 0.0276(18) 0.036(2) -0.0055(15) 0.0000(19) 0.0265(19)
C34 0.0324(19) 0.056(2) 0.080(3) -0.042(2) 0.034(2) -0.0117(18)
C35 0.101(3) 0.0273(18) 0.0217(16) -0.0051(14) 0.0221(19) -0.004(2)
C36 0.0289(19) 0.067(3) 0.060(3) -0.031(2) -0.0065(18) -0.0045(19)
C37 0.0203(13) 0.0180(13) 0.0214(13) -0.0109(11) 0.0099(11) -0.0067(11)
C38 0.0165(12) 0.0136(12) 0.0124(12) -0.0041(9) 0.0050(10) 0.0004(10)
C39 0.0161(13) 0.0217(14) 0.0157(12) -0.0071(10) 0.0049(10) 0.0037(11)
C40 0.0399(18) 0.0167(14) 0.0142(13) -0.0022(10) 0.0053(12) 0.0115(12)
C41 0.0392(17) 0.0111(13) 0.0228(14) -0.0063(11) 0.0177(13) -0.0045(12)
C42 0.0185(15) 0.050(2) 0.0394(18) -0.0184(16) 0.0095(13) -0.0103(15)
C43 0.0317(16) 0.0243(15) 0.0144(13) -0.0034(11) 0.0064(11) 0.0050(12)
C44 0.0161(14) 0.048(2) 0.0307(16) -0.0170(15) 0.0093(12) -0.0001(14)
C45 0.058(2) 0.041(2) 0.0240(16) 0.0002(14) 0.0025(16) 0.0301(18)
C46 0.067(3) 0.0201(16) 0.0329(18) -0.0051(13) 0.0283(17) -0.0139(16)
Co1 0.01316(16) 0.01058(16) 0.01229(16) -0.00209(13) 0.00595(12) -0.00117(13)
Cs1 0.02031(9) 0.02060(10) 0.02095(9) -0.00665(7) 0.00368(7) 0.00069(7)
O1 0.0177(9) 0.0155(9) 0.0186(9) -0.0031(7) 0.0019(7) -0.0005(7)
O2 0.0245(10) 0.0121(9) 0.0175(9) -0.0041(7) 0.0076(8) 0.0016(8)
P1 0.0147(3) 0.0088(3) 0.0125(3) -0.0006(2) 0.0027(2) 0.0011(2)
P2 0.0107(3) 0.0136(3) 0.0130(3) 0.0008(2) 0.0018(2) 0.0001(2)

loop_
_atom_type_symbol
_atom_type_description
_atom_type_scat_dispersion_real
_atom_type_scat_dispersion_imag
_atom_type_scat_source
C C 0.0033 0.0016 'International Tables Vol C Tables 4.2.6.8 and 6.1.1.4'
B B 0.0013 0.0007 'International Tables Vol C Tables 4.2.6.8 and 6.1.1.4'
O O 0.0106 0.0060 'International Tables Vol C Tables 4.2.6.8 and 6.1.1.4'
P P 0.1023 0.0942 'International Tables Vol C Tables 4.2.6.8 and 6.1.1.4'
Co Co 0.3494 0.9721 'International Tables Vol C Tables 4.2.6.8 and 6.1.1.4'
Cs Cs -0.3680 2.1192 'International Tables Vol C Tables 4.2.6.8 and 6.1.1.4'
H H 0.0000 0.0000 'International Tables Vol C Tables 4.2.6.8 and 6.1.1.4'

loop_
_geom_angle_atom_site_label_1
_geom_angle_atom_site_label_2
_geom_angle_atom_site_label_3
_geom_angle
_geom_angle_site_symmetry_1
_geom_angle_site_symmetry_3
_geom_angle_publ_flag
B2 B1 H1 140.8 . . ?
B2 B1 B10 107.84(18) . . ?
B4 B1 H1 139.8 . . ?
B4 B1 B2 60.30(15) . . ?
B4 B1 B10 57.97(15) . . ?
B10 B1 H1 110.6 . . ?
C14 B1 H1 111.6 . . ?
C14 B1 B2 55.87(15) . . ?
C14 B1 B4 107.5(2) . . ?
C14 B1 B10 115.5(2) . . ?
B1 B2 H2 130.2 . . ?
B1 B2 B3 91.38(18) . . ?
B3 B2 H2 129.9 . . ?
B4 B2 B1 57.44(15) . . ?
B4 B2 H2 124.7 . . ?
B4 B2 B3 99.60(18) . . ?
B5 B2 B1 104.25(19) . . ?
B5 B2 H2 118.9 . . ?
B5 B2 B3 60.94(15) . . ?
B5 B2 B4 60.57(16) . . ?
C14 B2 B1 52.63(15) . . ?
C14 B2 H2 124.3 . . ?
C14 B2 B3 55.52(15) . . ?
C14 B2 B4 102.25(19) . . ?
C14 B2 B5 109.1(2) . . ?
B2 B3 H3 122.0 . . ?
B2 B3 B8 121.65(19) . . ?
B5 B3 B2 57.28(15) . . ?
B5 B3 H3 131.6 . . ?
B5 B3 B8 103.83(17) . . ?
B6 B3 B2 110.03(18) . . ?
B6 B3 H3 119.3 . . ?
B6 B3 B5 58.08(15) . . ?
B6 B3 B8 55.43(14) . . ?
B8 B3 H3 110.9 . . ?
C14 B3 B2 54.61(15) . . ?
C14 B3 H3 108.8 . . ?
C14 B3 B5 105.08(19) . . ?
C14 B3 B6 126.6(2) . . ?
C14 B3 B8 87.68(17) . . ?
B1 B4 B2 62.26(16) . . ?
B1 B4 H4 116.7 . . ?
B1 B4 B5 106.45(19) . . ?
B1 B4 B7 117.1(2) . . ?
B1 B4 B10 67.81(16) . . ?
B2 B4 H4 118.0 . . ?
B2 B4 B10 117.23(19) . . ?
B5 B4 B2 58.62(15) . . ?
B5 B4 H4 127.3 . . ?
B5 B4 B10 105.91(19) . . ?
B7 B4 B2 112.1(2) . . ?
B7 B4 H4 118.4 . . ?
B7 B4 B5 58.24(15) . . ?
B7 B4 B10 61.82(16) . . ?
B10 B4 H4 117.1 . . ?
B2 B5 B3 61.79(16) . . ?
B2 B5 B4 60.82(16) . . ?
B2 B5 H5 114.9 . . ?
B2 B5 B6 116.2(2) . . ?
B3 B5 H5 125.4 . . ?
B4 B5 B3 100.33(19) . . ?
B4 B5 H5 126.4 . . ?
B6 B5 B3 60.43(15) . . ?
B6 B5 B4 106.27(19) . . ?
B6 B5 H5 119.2 . . ?
B7 B5 B2 116.1(2) . . ?
B7 B5 B3 107.47(19) . . ?
B7 B5 B4 60.46(16) . . ?
B7 B5 H5 118.7 . . ?
B7 B5 B6 61.36(16) . . ?
B3 B6 H6 117.4 . . ?
B5 B6 B3 61.49(16) . . ?
B5 B6 H6 118.7 . . ?
B5 B6 B7 58.61(15) . . ?
B5 B6 B9 112.7(2) . . ?
B7 B6 B3 106.20(19) . . ?
B7 B6 H6 126.8 . . ?
B8 B6 B3 66.62(16) . . ?
B8 B6 B5 115.6(2) . . ?
B8 B6 H6 117.5 . . ?
B8 B6 B7 106.44(19) . . ?
B8 B6 B9 62.89(16) . . ?
B9 B6 B3 117.5(2) . . ?
B9 B6 H6 117.2 . . ?
B9 B6 B7 58.98(15) . . ?
B4 B7 B6 105.91(19) . . ?
B4 B7 H7 119.3 . . ?
B4 B7 B10 60.26(16) . . ?
B5 B7 B4 61.30(16) . . ?
B5 B7 B6 60.03(16) . . ?
B5 B7 H7 119.2 . . ?
B5 B7 B9 115.2(2) . . ?
B5 B7 B10 107.03(19) . . ?
B6 B7 H7 126.7 . . ?
B6 B7 B10 100.06(18) . . ?
B9 B7 B4 115.9(2) . . ?
B9 B7 B6 60.37(16) . . ?
B9 B7 H7 115.2 . . ?
B9 B7 B10 61.92(16) . . ?
B10 B7 H7 125.5 . . ?
B3 B8 Cs1 113.63(13) . 3_766 ?
B3 B8 Cs1 140.14(15) . . ?
B3 B8 H8 110.1(15) . . ?
B6 B8 B3 57.95(15) . . ?
B6 B8 B9 59.25(15) . . ?
B6 B8 Cs1 154.91(16) . 3_766 ?
B6 B8 Cs1 97.29(14) . . ?
B6 B8 H8 119.0(16) . . ?
B9 B8 B3 107.57(18) . . ?
B9 B8 Cs1 138.24(15) . 3_766 ?
B9 B8 Cs1 78.29(12) . . ?
B9 B8 H8 129.7(15) . . ?
C13 B8 B3 117.6(2) . . ?
C13 B8 B6 107.4(2) . . ?
C13 B8 B9 56.05(15) . . ?
C13 B8 Cs1 97.38(15) . 3_766 ?
C13 B8 Cs1 98.68(15) . . ?
C13 B8 H8 125.9(15) . . ?
Cs1 B8 Cs1 74.69(5) . 3_766 ?
Cs1 B8 H8 38.0(15) 3_766 . ?
Cs1 B8 H8 51.4(15) . . ?
B6 B9 B8 57.87(15) . . ?
B6 B9 H9 128.2 . . ?
B6 B9 B10 99.97(18) . . ?
B6 B9 Cs1 93.56(14) . . ?
B7 B9 B6 60.65(16) . . ?
B7 B9 B8 103.91(19) . . ?
B7 B9 H9 102.5 . . ?
B7 B9 B10 61.51(16) . . ?
B7 B9 Cs1 148.22(16) . . ?
B8 B9 H9 150.6 . . ?
B8 B9 B10 89.98(17) . . ?
B8 B9 Cs1 72.56(12) . . ?
B10 B9 H9 114.2 . . ?
B10 B9 Cs1 147.61(15) . . ?
C13 B9 B6 102.95(19) . . ?
C13 B9 B7 109.3(2) . . ?
C13 B9 B8 52.29(14) . . ?
C13 B9 H9 128.4 . . ?
C13 B9 B10 54.83(15) . . ?
C13 B9 Cs1 93.57(14) . . ?
Cs1 B9 H9 78.2 . . ?
B1 B10 H10 111.1 . . ?
B4 B10 B1 54.22(14) . . ?
B4 B10 B7 57.91(15) . . ?
B4 B10 B9 109.04(19) . . ?
B4 B10 H10 120.1 . . ?
B7 B10 B1 102.91(18) . . ?
B7 B10 B9 56.57(15) . . ?
B7 B10 H10 132.2 . . ?
B9 B10 B1 121.55(18) . . ?
B9 B10 H10 122.4 . . ?
C13 B10 B1 88.95(17) . . ?
C13 B10 B4 126.5(2) . . ?
C13 B10 B7 104.96(19) . . ?
C13 B10 B9 54.85(15) . . ?
C13 B10 H10 108.1 . . ?
C2 C1 C6 118.2(3) . . ?
C2 C1 P1 119.5(2) . . ?
C6 C1 P1 122.0(2) . . ?
C1 C2 H2A 119.6 . . ?
C1 C2 Cs1 93.23(17) . 3_766 ?
C3 C2 C1 120.8(3) . . ?
C3 C2 H2A 119.6 . . ?
C3 C2 Cs1 119.7(2) . 3_766 ?
Cs1 C2 H2A 56.0 3_766 . ?
C2 C3 H3A 119.9 . . ?
C4 C3 C2 120.1(3) . . ?
C4 C3 H3A 119.9 . . ?
C3 C4 H4A 120.1 . . ?
C3 C4 C5 119.7(3) . . ?
C5 C4 H4A 120.1 . . ?
C4 C5 H5A 119.9 . . ?
C6 C5 C4 120.2(3) . . ?
C6 C5 H5A 119.9 . . ?
C1 C6 H6A 119.5 . . ?
C5 C6 C1 120.9(3) . . ?
C5 C6 H6A 119.5 . . ?
C8 C7 P1 118.5(2) . . ?
C12 C7 C8 118.8(3) . . ?
C12 C7 P1 122.6(2) . . ?
C7 C8 H8A 119.8 . . ?
C9 C8 C7 120.3(3) . . ?
C9 C8 H8A 119.8 . . ?
C8 C9 H9A 120.0 . . ?
C10 C9 C8 120.1(3) . . ?
C10 C9 H9A 120.0 . . ?
C9 C10 H10A 119.8 . . ?
C9 C10 C11 120.3(3) . . ?
C11 C10 H10A 119.8 . . ?
C10 C11 H11 120.0 . . ?
C10 C11 C12 120.0(3) . . ?
C12 C11 H11 120.0 . . ?
C7 C12 H12 119.8 . . ?
C11 C12 C7 120.3(3) . . ?
C11 C12 H12 119.8 . . ?
B8 C13 B9 71.66(18) . . ?
B8 C13 B10 112.4(2) . . ?
B8 C13 P1 121.29(18) . . ?
B9 C13 P1 117.75(17) . . ?
B10 C13 B9 70.32(17) . . ?
B10 C13 P1 125.59(18) . . ?
B1 C14 B2 71.51(18) . . ?
B1 C14 B3 113.0(2) . . ?
B1 C14 P2 126.27(18) . . ?
B2 C14 B3 69.87(17) . . ?
B2 C14 P2 130.47(18) . . ?
B3 C14 P2 120.57(17) . . ?
C16 C15 C20 118.6(2) . . ?
C16 C15 P2 122.9(2) . . ?
C20 C15 P2 118.4(2) . . ?
C15 C16 H16 119.8 . . ?
C17 C16 C15 120.4(3) . . ?
C17 C16 H16 119.8 . . ?
C16 C17 H17 119.8 . . ?
C16 C17 C18 120.3(3) . . ?
C18 C17 H17 119.8 . . ?
C17 C18 H18 120.1 . . ?
C19 C18 C17 119.9(3) . . ?
C19 C18 H18 120.1 . . ?
C18 C19 H19 120.0 . . ?
C18 C19 C20 120.0(3) . . ?
C20 C19 H19 120.0 . . ?
C15 C20 H20 119.6 . . ?
C19 C20 C15 120.7(3) . . ?
C19 C20 H20 119.6 . . ?
C22 C21 C26 119.0(2) . . ?
C22 C21 P2 118.8(2) . . ?
C26 C21 P2 122.2(2) . . ?
C21 C22 H22 119.9 . . ?
C21 C22 C23 120.1(3) . . ?
C23 C22 H22 119.9 . . ?
C22 C23 H23 119.7 . . ?
C24 C23 C22 120.7(3) . . ?
C24 C23 H23 119.7 . . ?
C23 C24 H24 120.1 . . ?
C23 C24 C25 119.8(3) . . ?
C25 C24 H24 120.1 . . ?
C24 C25 H25 120.1 . . ?
C24 C25 C26 119.8(3) . . ?
C26 C25 H25 120.1 . . ?
C21 C26 C25 120.6(3) . . ?
C21 C26 H26 119.7 . . ?
C25 C26 H26 119.7 . . ?
C28 C27 C32 126.3(3) . . ?
C28 C27 Co1 69.50(17) . . ?
C31 C27 C28 108.5(3) . . ?
C31 C27 C32 125.2(3) . . ?
C31 C27 Co1 69.98(17) . . ?
C32 C27 Co1 127.9(2) . . ?
C27 C28 C29 107.3(3) . . ?
C27 C28 C33 124.9(3) . . ?
C27 C28 Co1 69.70(17) . . ?
C29 C28 C33 127.8(3) . . ?
C29 C28 Co1 69.28(16) . . ?
C33 C28 Co1 127.3(2) . . ?
C28 C29 C34 125.3(3) . . ?
C28 C29 Co1 69.43(16) . . ?
C30 C29 C28 107.5(3) . . ?
C30 C29 C34 127.2(3) . . ?
C30 C29 Co1 69.93(16) . . ?
C34 C29 Co1 127.5(2) . . ?
C29 C30 C35 124.8(3) . . ?
C29 C30 Co1 69.42(15) . . ?
C31 C30 C29 108.5(3) . . ?
C31 C30 C35 126.8(3) . . ?
C31 C30 Co1 69.86(16) . . ?
C35 C30 Co1 127.2(2) . . ?
C27 C31 C30 108.3(3) . . ?
C27 C31 C36 127.8(3) . . ?
C27 C31 Co1 69.73(17) . . ?
C30 C31 C36 123.8(3) . . ?
C30 C31 Co1 69.77(16) . . ?
C36 C31 Co1 128.0(2) . . ?
C27 C32 H32A 109.5 . . ?
C27 C32 H32B 109.5 . . ?
C27 C32 H32C 109.5 . . ?
H32A C32 H32B 109.5 . . ?
H32A C32 H32C 109.5 . . ?
H32B C32 H32C 109.5 . . ?
C28 C33 H33A 109.5 . . ?
C28 C33 H33B 109.5 . . ?
C28 C33 H33C 109.5 . . ?
H33A C33 H33B 109.5 . . ?
H33A C33 H33C 109.5 . . ?
H33B C33 H33C 109.5 . . ?
C29 C34 H34A 109.5 . . ?
C29 C34 H34B 109.5 . . ?
C29 C34 H34C 109.5 . . ?
H34A C34 H34B 109.5 . . ?
H34A C34 H34C 109.5 . . ?
H34B C34 H34C 109.5 . . ?
C30 C35 H35A 109.5 . . ?
C30 C35 H35B 109.5 . . ?
C30 C35 H35C 109.5 . . ?
H35A C35 H35B 109.5 . . ?
H35A C35 H35C 109.5 . . ?
H35B C35 H35C 109.5 . . ?
C31 C36 H36A 109.5 . . ?
C31 C36 H36B 109.5 . . ?
C31 C36 H36C 109.5 . . ?
H36A C36 H36B 109.5 . . ?
H36A C36 H36C 109.5 . . ?
H36B C36 H36C 109.5 . . ?
C38 C37 C42 125.1(3) . . ?
C38 C37 Co1 69.19(14) . . ?
C41 C37 C38 108.5(2) . . ?
C41 C37 C42 126.4(3) . . ?
C41 C37 Co1 70.01(15) . . ?
C42 C37 Co1 128.9(2) . . ?
C37 C38 C43 125.8(2) . . ?
C37 C38 Co1 69.88(14) . . ?
C39 C38 C37 108.2(2) . . ?
C39 C38 C43 126.0(2) . . ?
C39 C38 Co1 69.32(14) . . ?
C43 C38 Co1 127.21(18) . . ?
C38 C39 C40 107.1(2) . . ?
C38 C39 C44 126.5(3) . . ?
C38 C39 Co1 69.76(14) . . ?
C40 C39 C44 126.3(3) . . ?
C40 C39 Co1 69.24(15) . . ?
C44 C39 Co1 127.5(2) . . ?
C39 C40 C45 127.0(3) . . ?
C39 C40 Co1 69.36(15) . . ?
C41 C40 C39 108.2(2) . . ?
C41 C40 C45 124.8(3) . . ?
C41 C40 Co1 70.30(16) . . ?
C45 C40 Co1 127.7(2) . . ?
C37 C41 C40 108.0(2) . . ?
C37 C41 C46 125.7(3) . . ?
C37 C41 Co1 69.81(15) . . ?
C40 C41 C46 126.3(3) . . ?
C40 C41 Co1 68.85(16) . . ?
C46 C41 Co1 128.1(2) . . ?
C37 C42 H42A 109.5 . . ?
C37 C42 H42B 109.5 . . ?
C37 C42 H42C 109.5 . . ?
H42A C42 H42B 109.5 . . ?
H42A C42 H42C 109.5 . . ?
H42B C42 H42C 109.5 . . ?
C38 C43 H43A 109.5 . . ?
C38 C43 H43B 109.5 . . ?
C38 C43 H43C 109.5 . . ?
H43A C43 H43B 109.5 . . ?
H43A C43 H43C 109.5 . . ?
H43B C43 H43C 109.5 . . ?
C39 C44 H44A 109.5 . . ?
C39 C44 H44B 109.5 . . ?
C39 C44 H44C 109.5 . . ?
H44A C44 H44B 109.5 . . ?
H44A C44 H44C 109.5 . . ?
H44B C44 H44C 109.5 . . ?
C40 C45 H45A 109.5 . . ?
C40 C45 H45B 109.5 . . ?
C40 C45 H45C 109.5 . . ?
H45A C45 H45B 109.5 . . ?
H45A C45 H45C 109.5 . . ?
H45B C45 H45C 109.5 . . ?
C41 C46 H46A 109.5 . . ?
C41 C46 H46B 109.5 . . ?
C41 C46 H46C 109.5 . . ?
H46A C46 H46B 109.5 . . ?
H46A C46 H46C 109.5 . . ?
H46B C46 H46C 109.5 . . ?
C27 Co1 C30 68.01(12) . . ?
C27 Co1 C31 40.29(13) . . ?
C27 Co1 C37 143.42(13) . . ?
C27 Co1 C38 112.88(11) . . ?
C27 Co1 C41 175.61(14) . . ?
C28 Co1 C27 40.80(14) . . ?
C28 Co1 C30 68.63(12) . . ?
C28 Co1 C31 68.42(13) . . ?
C28 Co1 C37 113.58(12) . . ?
C28 Co1 C38 109.56(11) . . ?
C28 Co1 C41 143.27(14) . . ?
C29 Co1 C27 68.73(12) . . ?
C29 Co1 C28 41.29(13) . . ?
C29 Co1 C30 40.65(12) . . ?
C29 Co1 C31 68.41(12) . . ?
C29 Co1 C37 110.55(11) . . ?
C29 Co1 C38 135.97(11) . . ?
C29 Co1 C39 175.61(12) . . ?
C29 Co1 C41 113.44(12) . . ?
C30 Co1 C31 40.37(12) . . ?
C30 Co1 C37 136.41(12) . . ?
C30 Co1 C38 176.37(12) . . ?
C30 Co1 C41 110.90(11) . . ?
C31 Co1 C37 175.97(12) . . ?
C31 Co1 C41 136.23(13) . . ?
C37 Co1 C41 40.17(11) . . ?
C38 Co1 C31 142.44(12) . . ?
C38 Co1 C37 40.93(10) . . ?
C38 Co1 C41 68.49(10) . . ?
C39 Co1 C27 108.91(12) . . ?
C39 Co1 C28 134.57(12) . . ?
C39 Co1 C30 142.56(12) . . ?
C39 Co1 C31 112.41(12) . . ?
C39 Co1 C37 68.94(11) . . ?
C39 Co1 C38 40.91(10) . . ?
C39 Co1 C41 69.19(11) . . ?
C40 Co1 C27 135.20(14) . . ?
C40 Co1 C28 175.28(14) . . ?
C40 Co1 C29 142.83(13) . . ?
C40 Co1 C30 113.23(11) . . ?
C40 Co1 C31 109.95(13) . . ?
C40 Co1 C37 68.35(12) . . ?
C40 Co1 C38 68.83(10) . . ?
C40 Co1 C39 41.40(11) . . ?
C40 Co1 C41 40.85(13) . . ?
B8 Cs1 B8 105.31(5) . 3_766 ?
B8 Cs1 B9 29.15(6) . . ?
B8 Cs1 B9 128.93(6) 3_766 . ?
B8 Cs1 C2 67.38(6) 3_766 3_766 ?
B8 Cs1 C2 126.36(6) . 3_766 ?
B8 Cs1 Cs1 52.14(4) 3_766 3_766 ?
B8 Cs1 Cs1 53.18(4) . 3_766 ?
B8 Cs1 P1 93.70(4) . 3_766 ?
B8 Cs1 P1 44.65(4) 3_766 3_766 ?
B8 Cs1 P1 43.73(5) . . ?
B8 Cs1 P1 90.45(5) 3_766 . ?
B8 Cs1 P2 54.52(4) 3_766 3_766 ?
B8 Cs1 P2 157.95(5) . 3_766 ?
B8 Cs1 H8 15.5(5) . . ?
B8 Cs1 H8 92.3(5) 3_766 . ?
B9 Cs1 C2 144.57(6) . 3_766 ?
B9 Cs1 Cs1 78.85(4) . 3_766 ?
B9 Cs1 P1 43.51(5) . . ?
B9 Cs1 P1 122.17(4) . 3_766 ?
B9 Cs1 P2 156.41(4) . 3_766 ?
B9 Cs1 H8 44.7(5) . . ?
C2 Cs1 Cs1 99.56(4) 3_766 3_766 ?
C2 Cs1 P1 153.55(4) 3_766 . ?
C2 Cs1 P1 42.23(4) 3_766 3_766 ?
C2 Cs1 P2 58.44(4) 3_766 3_766 ?
C2 Cs1 H8 113.8(5) 3_766 . ?
Cs1 Cs1 H8 41.0(5) 3_766 . ?
O1 Cs1 B8 170.95(6) 3_766 . ?
O1 Cs1 B8 66.81(6) 3_766 3_766 ?
O1 Cs1 B9 154.12(5) 3_766 . ?
O1 Cs1 C2 55.96(5) 3_766 3_766 ?
O1 Cs1 Cs1 118.79(4) 3_766 3_766 ?
O1 Cs1 O2 117.06(5) 3_766 . ?
O1 Cs1 O2 104.19(5) 3_766 3_766 ?
O1 Cs1 P1 83.65(4) 3_766 3_766 ?
O1 Cs1 P1 129.58(4) 3_766 . ?
O1 Cs1 P2 13.11(4) 3_766 3_766 ?
O1 Cs1 H8 158.8(5) 3_766 . ?
O2 Cs1 B8 71.30(6) . 3_766 ?
O2 Cs1 B8 54.61(6) . . ?
O2 Cs1 B8 54.56(6) 3_766 3_766 ?
O2 Cs1 B8 73.04(6) 3_766 . ?
O2 Cs1 B9 61.84(5) . . ?
O2 Cs1 B9 101.55(5) 3_766 . ?
O2 Cs1 C2 136.74(5) . 3_766 ?
O2 Cs1 C2 59.67(6) 3_766 3_766 ?
O2 Cs1 Cs1 42.26(3) . 3_766 ?
O2 Cs1 Cs1 43.94(4) 3_766 3_766 ?
O2 Cs1 O2 86.20(5) 3_766 . ?
O2 Cs1 P1 20.68(3) 3_766 3_766 ?
O2 Cs1 P1 19.23(3) . . ?
O2 Cs1 P1 97.68(4) . 3_766 ?
O2 Cs1 P1 96.11(4) 3_766 . ?
O2 Cs1 P2 97.35(3) 3_766 3_766 ?
O2 Cs1 P2 105.91(3) . 3_766 ?
O2 Cs1 H8 55.3(5) . . ?
O2 Cs1 H8 57.8(5) 3_766 . ?
P1 Cs1 Cs1 57.479(11) 3_766 3_766 ?
P1 Cs1 Cs1 54.203(12) . 3_766 ?
P1 Cs1 P1 111.682(14) 3_766 . ?
P1 Cs1 P2 77.699(14) 3_766 3_766 ?
P1 Cs1 P2 120.673(14) . 3_766 ?
P1 Cs1 H8 78.4(5) 3_766 . ?
P1 Cs1 H8 50.4(5) . . ?
P2 Cs1 Cs1 106.078(11) 3_766 3_766 ?
P2 Cs1 H8 146.8(5) 3_766 . ?
P2 O1 Cs1 140.48(10) . 3_766 ?
Cs1 O2 Cs1 93.80(5) 3_766 . ?
P1 O2 Cs1 114.83(9) . 3_766 ?
P1 O2 Cs1 118.36(9) . . ?
C1 P1 Cs1 86.38(8) . 3_766 ?
C1 P1 Cs1 151.32(8) . . ?
C7 P1 C1 103.22(13) . . ?
C7 P1 Cs1 153.77(9) . 3_766 ?
C7 P1 Cs1 94.92(9) . . ?
C13 P1 C1 111.23(12) . . ?
C13 P1 C7 111.00(12) . . ?
C13 P1 Cs1 81.83(8) . . ?
C13 P1 Cs1 87.23(8) . 3_766 ?
Cs1 P1 Cs1 68.318(14) 3_766 . ?
O2 P1 C1 109.64(11) . . ?
O2 P1 C7 109.57(12) . . ?
O2 P1 C13 111.83(11) . . ?
O2 P1 Cs1 42.41(7) . . ?
O2 P1 Cs1 44.49(7) . 3_766 ?
C14 P2 C15 109.42(12) . . ?
C14 P2 C21 107.67(12) . . ?
C14 P2 Cs1 92.44(8) . 3_766 ?
C15 P2 C21 105.63(12) . . ?
C15 P2 Cs1 106.35(9) . 3_766 ?
C21 P2 Cs1 133.43(9) . 3_766 ?
O1 P2 C14 115.08(11) . . ?
O1 P2 C15 108.47(11) . . ?
O1 P2 C21 110.16(12) . . ?
O1 P2 Cs1 26.41(7) . 3_766 ?

loop_
_geom_bond_atom_site_label_1
_geom_bond_atom_site_label_2
_geom_bond_distance
_geom_bond_site_symmetry_2
_geom_bond_publ_flag
B1 H1 1.1200 . ?
B1 B2 1.839(4) . ?
B1 B4 1.752(4) . ?
B1 B10 1.999(4) . ?
B1 C14 1.541(4) . ?
B2 H2 1.1200 . ?
B2 B3 1.849(4) . ?
B2 B4 1.805(4) . ?
B2 B5 1.765(4) . ?
B2 C14 1.605(4) . ?
B3 H3 1.1200 . ?
B3 B5 1.834(4) . ?
B3 B6 1.815(4) . ?
B3 B8 1.966(4) . ?
B3 C14 1.623(4) . ?
B4 H4 1.1200 . ?
B4 B5 1.801(4) . ?
B4 B7 1.786(4) . ?
B4 B10 1.830(4) . ?
B5 H5 1.1200 . ?
B5 B6 1.771(4) . ?
B5 B7 1.746(4) . ?
B6 H6 1.1200 . ?
B6 B7 1.795(4) . ?
B6 B8 1.764(4) . ?
B6 B9 1.790(4) . ?
B7 H7 1.1200 . ?
B7 B9 1.764(4) . ?
B7 B10 1.858(4) . ?
B8 B9 1.854(4) . ?
B8 C13 1.545(4) . ?
B8 Cs1 3.631(3) . ?
B8 Cs1 3.681(3) 3_766 ?
B8 H8 1.06(3) . ?
B9 H9 1.1200 . ?
B9 B10 1.866(4) . ?
B9 C13 1.620(4) . ?
B9 Cs1 3.726(3) . ?
B10 H10 1.1200 . ?
B10 C13 1.620(4) . ?
C1 C2 1.393(4) . ?
C1 C6 1.400(4) . ?
C1 P1 1.820(3) . ?
C2 H2A 0.9500 . ?
C2 C3 1.390(4) . ?
C2 Cs1 3.856(3) 3_766 ?
C3 H3A 0.9500 . ?
C3 C4 1.384(5) . ?
C4 H4A 0.9500 . ?
C4 C5 1.385(5) . ?
C5 H5A 0.9500 . ?
C5 C6 1.382(4) . ?
C6 H6A 0.9500 . ?
C7 C8 1.396(4) . ?
C7 C12 1.394(4) . ?
C7 P1 1.814(3) . ?
C8 H8A 0.9500 . ?
C8 C9 1.392(4) . ?
C9 H9A 0.9500 . ?
C9 C10 1.371(5) . ?
C10 H10A 0.9500 . ?
C10 C11 1.384(5) . ?
C11 H11 0.9500 . ?
C11 C12 1.387(4) . ?
C12 H12 0.9500 . ?
C13 P1 1.751(3) . ?
C14 P2 1.746(2) . ?
C15 C16 1.391(4) . ?
C15 C20 1.399(4) . ?
C15 P2 1.816(3) . ?
C16 H16 0.9500 . ?
C16 C17 1.389(4) . ?
C17 H17 0.9500 . ?
C17 C18 1.390(4) . ?
C18 H18 0.9500 . ?
C18 C19 1.375(4) . ?
C19 H19 0.9500 . ?
C19 C20 1.392(4) . ?
C20 H20 0.9500 . ?
C21 C22 1.389(4) . ?
C21 C26 1.390(4) . ?
C21 P2 1.828(3) . ?
C22 H22 0.9500 . ?
C22 C23 1.390(4) . ?
C23 H23 0.9500 . ?
C23 C24 1.374(4) . ?
C24 H24 0.9500 . ?
C24 C25 1.386(4) . ?
C25 H25 0.9500 . ?
C25 C26 1.393(4) . ?
C26 H26 0.9500 . ?
C27 C28 1.422(5) . ?
C27 C31 1.407(5) . ?
C27 C32 1.511(5) . ?
C27 Co1 2.042(3) . ?
C28 C29 1.437(4) . ?
C28 C33 1.494(4) . ?
C28 Co1 2.039(3) . ?
C29 C30 1.418(4) . ?
C29 C34 1.495(4) . ?
C29 Co1 2.037(3) . ?
C30 C31 1.411(4) . ?
C30 C35 1.500(4) . ?
C30 Co1 2.044(3) . ?
C31 C36 1.507(5) . ?
C31 Co1 2.045(3) . ?
C32 H32A 0.9800 . ?
C32 H32B 0.9800 . ?
C32 H32C 0.9800 . ?
C33 H33A 0.9800 . ?
C33 H33B 0.9800 . ?
C33 H33C 0.9800 . ?
C34 H34A 0.9800 . ?
C34 H34B 0.9800 . ?
C34 H34C 0.9800 . ?
C35 H35A 0.9800 . ?
C35 H35B 0.9800 . ?
C35 H35C 0.9800 . ?
C36 H36A 0.9800 . ?
C36 H36B 0.9800 . ?
C36 H36C 0.9800 . ?
C37 C38 1.433(4) . ?
C37 C41 1.411(4) . ?
C37 C42 1.510(4) . ?
C37 Co1 2.054(3) . ?
C38 C39 1.427(4) . ?
C38 C43 1.496(4) . ?
C38 Co1 2.044(2) . ?
C39 C40 1.440(4) . ?
C39 C44 1.484(4) . ?
C39 Co1 2.038(3) . ?
C40 C41 1.429(4) . ?
C40 C45 1.498(4) . ?
C40 Co1 2.037(3) . ?
C41 C46 1.498(4) . ?
C41 Co1 2.056(3) . ?
C42 H42A 0.9800 . ?
C42 H42B 0.9800 . ?
C42 H42C 0.9800 . ?
C43 H43A 0.9800 . ?
C43 H43B 0.9800 . ?
C43 H43C 0.9800 . ?
C44 H44A 0.9800 . ?
C44 H44B 0.9800 . ?
C44 H44C 0.9800 . ?
C45 H45A 0.9800 . ?
C45 H45B 0.9800 . ?
C45 H45C 0.9800 . ?
C46 H46A 0.9800 . ?
C46 H46B 0.9800 . ?
C46 H46C 0.9800 . ?
Cs1 B8 3.681(3) 3_766 ?
Cs1 C2 3.855(3) 3_766 ?
Cs1 Cs1 4.4354(6) 3_766 ?
Cs1 O1 2.9356(18) 3_766 ?
Cs1 O2 3.0844(19) . ?
Cs1 O2 2.9893(18) 3_766 ?
Cs1 P1 4.0247(8) . ?
Cs1 P1 3.8714(8) 3_766 ?
Cs1 P2 4.1999(7) 3_766 ?
Cs1 H8 3.08(3) . ?
O1 Cs1 2.9356(18) 3_766 ?
O1 P2 1.4969(19) . ?
O2 Cs1 2.9894(18) 3_766 ?
O2 P1 1.5065(18) . ?
P1 Cs1 3.8714(8) 3_766 ?
P2 Cs1 4.1998(7) 3_766 ?

loop_
_geom_torsion_atom_site_label_1
_geom_torsion_atom_site_label_2
_geom_torsion_atom_site_label_3
_geom_torsion_atom_site_label_4
_geom_torsion
_geom_torsion_site_symmetry_1
_geom_torsion_site_symmetry_2
_geom_torsion_site_symmetry_3
_geom_torsion_site_symmetry_4
_geom_torsion_publ_flag
B1 B2 B3 B5 -105.56(18) . . . . ?
B1 B2 B3 B6 -80.1(2) . . . . ?
B1 B2 B3 B8 -19.1(2) . . . . ?
B1 B2 B3 C14 41.13(16) . . . . ?
B1 B2 B4 B5 134.1(2) . . . . ?
B1 B2 B4 B7 110.0(2) . . . . ?
B1 B2 B4 B10 41.4(2) . . . . ?
B1 B2 B5 B3 83.53(19) . . . . ?
B1 B2 B5 B4 -38.66(17) . . . . ?
B1 B2 B5 B6 56.1(3) . . . . ?
B1 B2 B5 B7 -13.2(3) . . . . ?
B1 B2 C14 B3 -124.2(2) . . . . ?
B1 B2 C14 P2 122.3(3) . . . . ?
B1 B4 B5 B2 41.53(19) . . . . ?
B1 B4 B5 B3 -7.8(2) . . . . ?
B1 B4 B5 B6 -69.8(2) . . . . ?
B1 B4 B5 B7 -112.1(2) . . . . ?
B1 B4 B7 B5 93.3(2) . . . . ?
B1 B4 B7 B6 51.7(3) . . . . ?
B1 B4 B7 B9 -12.6(3) . . . . ?
B1 B4 B7 B10 -40.9(2) . . . . ?
B1 B4 B10 B7 140.97(19) . . . . ?
B1 B4 B10 B9 115.7(2) . . . . ?
B1 B4 B10 C13 55.8(3) . . . . ?
B1 B10 C13 B8 71.3(2) . . . . ?
B1 B10 C13 B9 130.77(18) . . . . ?
B1 B10 C13 P1 -118.6(2) . . . . ?
B1 C14 P2 C15 147.3(2) . . . . ?
B1 C14 P2 C21 32.9(2) . . . . ?
B1 C14 P2 Cs1 -104.4(2) . . . 3_766 ?
B1 C14 P2 O1 -90.3(2) . . . . ?
B2 B1 B4 B5 -39.76(18) . . . . ?
B2 B1 B4 B7 -102.0(2) . . . . ?
B2 B1 B4 B10 -140.61(19) . . . . ?
B2 B1 C14 B3 57.6(2) . . . . ?
B2 B1 C14 P2 -127.1(2) . . . . ?
B2 B3 B5 B4 48.68(17) . . . . ?
B2 B3 B5 B6 151.6(2) . . . . ?
B2 B3 B5 B7 110.8(2) . . . . ?
B2 B3 B6 B5 -25.19(19) . . . . ?
B2 B3 B6 B7 14.0(3) . . . . ?
B2 B3 B6 B8 115.3(2) . . . . ?
B2 B3 B6 B9 77.0(3) . . . . ?
B2 B3 C14 B1 -58.5(2) . . . . ?
B2 B3 C14 P2 125.9(2) . . . . ?
B2 B4 B5 B3 -49.29(17) . . . . ?
B2 B4 B5 B6 -111.3(2) . . . . ?
B2 B4 B5 B7 -153.6(2) . . . . ?
B2 B4 B7 B5 24.17(19) . . . . ?
B2 B4 B7 B6 -17.4(3) . . . . ?
B2 B4 B7 B9 -81.7(3) . . . . ?
B2 B4 B7 B10 -110.0(2) . . . . ?
B2 B4 B10 B1 -39.2(2) . . . . ?
B2 B4 B10 B7 101.8(2) . . . . ?
B2 B4 B10 B9 76.5(2) . . . . ?
B2 B4 B10 C13 16.7(4) . . . . ?
B2 B5 B6 B3 27.8(2) . . . . ?
B2 B5 B6 B7 -106.9(2) . . . . ?
B2 B5 B6 B8 -12.6(3) . . . . ?
B2 B5 B6 B9 -82.3(3) . . . . ?
B2 B5 B7 B4 -25.6(2) . . . . ?
B2 B5 B7 B6 107.0(2) . . . . ?
B2 B5 B7 B9 81.4(3) . . . . ?
B2 B5 B7 B10 15.0(3) . . . . ?
B2 C14 P2 C15 51.0(3) . . . . ?
B2 C14 P2 C21 -63.3(3) . . . . ?
B2 C14 P2 Cs1 159.3(2) . . . 3_766 ?
B2 C14 P2 O1 173.4(2) . . . . ?
B3 B2 B4 B1 -85.47(19) . . . . ?
B3 B2 B4 B5 48.61(17) . . . . ?
B3 B2 B4 B7 24.5(2) . . . . ?
B3 B2 B4 B10 -44.1(3) . . . . ?
B3 B2 B5 B4 -122.19(19) . . . . ?
B3 B2 B5 B6 -27.4(2) . . . . ?
B3 B2 B5 B7 -96.7(2) . . . . ?
B3 B2 C14 B1 124.2(2) . . . . ?
B3 B2 C14 P2 -113.5(2) . . . . ?
B3 B5 B6 B7 -134.7(2) . . . . ?
B3 B5 B6 B8 -40.4(2) . . . . ?
B3 B5 B6 B9 -110.1(2) . . . . ?
B3 B5 B7 B4 -92.2(2) . . . . ?
B3 B5 B7 B6 40.41(18) . . . . ?
B3 B5 B7 B9 14.9(3) . . . . ?
B3 B5 B7 B10 -51.6(2) . . . . ?
B3 B6 B7 B4 1.6(2) . . . . ?
B3 B6 B7 B5 -40.59(19) . . . . ?
B3 B6 B7 B9 112.8(2) . . . . ?
B3 B6 B7 B10 63.4(2) . . . . ?
B3 B6 B8 B9 -141.91(19) . . . . ?
B3 B6 B8 C13 -112.1(2) . . . . ?
B3 B6 B8 Cs1 77.2(4) . . . 3_766 ?
B3 B6 B8 Cs1 146.41(14) . . . . ?
B3 B6 B9 B7 -93.1(2) . . . . ?
B3 B6 B9 B8 39.7(2) . . . . ?
B3 B6 B9 B10 -44.0(2) . . . . ?
B3 B6 B9 C13 12.0(3) . . . . ?
B3 B6 B9 Cs1 106.50(18) . . . . ?
B3 B8 B9 B6 -33.26(17) . . . . ?
B3 B8 B9 B7 8.0(2) . . . . ?
B3 B8 B9 B10 68.5(2) . . . . ?
B3 B8 B9 C13 111.8(2) . . . . ?
B3 B8 B9 Cs1 -139.17(16) . . . . ?
B3 B8 C13 B9 -93.4(2) . . . . ?
B3 B8 C13 B10 -34.7(3) . . . . ?
B3 B8 C13 P1 154.74(17) . . . . ?
B3 C14 P2 C15 -37.7(2) . . . . ?
B3 C14 P2 C21 -152.09(19) . . . . ?
B3 C14 P2 Cs1 70.54(19) . . . 3_766 ?
B3 C14 P2 O1 84.6(2) . . . . ?
B4 B1 B2 B3 100.52(18) . . . . ?
B4 B1 B2 B5 40.21(18) . . . . ?
B4 B1 B2 C14 143.5(2) . . . . ?
B4 B1 C14 B2 -32.8(2) . . . . ?
B4 B1 C14 B3 24.8(3) . . . . ?
B4 B1 C14 P2 -159.87(18) . . . . ?
B4 B2 B3 B5 -48.37(17) . . . . ?
B4 B2 B3 B6 -22.9(2) . . . . ?
B4 B2 B3 B8 38.1(3) . . . . ?
B4 B2 B3 C14 98.3(2) . . . . ?
B4 B2 B5 B3 122.19(19) . . . . ?
B4 B2 B5 B6 94.8(2) . . . . ?
B4 B2 B5 B7 25.5(2) . . . . ?
B4 B2 C14 B1 30.83(19) . . . . ?
B4 B2 C14 B3 -93.3(2) . . . . ?
B4 B2 C14 P2 153.14(19) . . . . ?
B4 B5 B6 B3 92.8(2) . . . . ?
B4 B5 B6 B7 -41.87(18) . . . . ?
B4 B5 B6 B8 52.4(3) . . . . ?
B4 B5 B6 B9 -17.2(3) . . . . ?
B4 B5 B7 B6 132.6(2) . . . . ?
B4 B5 B7 B9 107.0(2) . . . . ?
B4 B5 B7 B10 40.61(18) . . . . ?
B4 B7 B9 B6 94.3(2) . . . . ?
B4 B7 B9 B8 54.4(3) . . . . ?
B4 B7 B9 B10 -27.83(19) . . . . ?
B4 B7 B9 C13 -0.1(3) . . . . ?
B4 B7 B9 Cs1 133.7(2) . . . . ?
B4 B7 B10 B1 31.61(16) . . . . ?
B4 B7 B10 B9 151.1(2) . . . . ?
B4 B7 B10 C13 124.0(2) . . . . ?
B4 B10 C13 B8 29.2(3) . . . . ?
B4 B10 C13 B9 88.6(3) . . . . ?
B4 B10 C13 P1 -160.80(19) . . . . ?
B5 B2 B3 B6 25.43(19) . . . . ?
B5 B2 B3 B8 86.4(2) . . . . ?
B5 B2 B3 C14 146.7(2) . . . . ?
B5 B2 B4 B1 -134.1(2) . . . . ?
B5 B2 B4 B7 -24.07(19) . . . . ?
B5 B2 B4 B10 -92.7(2) . . . . ?
B5 B2 C14 B1 93.6(2) . . . . ?
B5 B2 C14 B3 -30.52(19) . . . . ?
B5 B2 C14 P2 -144.1(2) . . . . ?
B5 B3 B6 B7 39.20(18) . . . . ?
B5 B3 B6 B8 140.5(2) . . . . ?
B5 B3 B6 B9 102.2(2) . . . . ?
B5 B3 C14 B1 -29.9(3) . . . . ?
B5 B3 C14 B2 28.58(18) . . . . ?
B5 B3 C14 P2 154.48(17) . . . . ?
B5 B4 B7 B6 -41.56(18) . . . . ?
B5 B4 B7 B9 -105.9(2) . . . . ?
B5 B4 B7 B10 -134.21(19) . . . . ?
B5 B4 B10 B1 -101.6(2) . . . . ?
B5 B4 B10 B7 39.33(17) . . . . ?
B5 B4 B10 B9 14.1(2) . . . . ?
B5 B4 B10 C13 -45.8(3) . . . . ?
B5 B6 B7 B4 42.20(18) . . . . ?
B5 B6 B7 B9 153.3(2) . . . . ?
B5 B6 B7 B10 104.0(2) . . . . ?
B5 B6 B8 B3 38.35(19) . . . . ?
B5 B6 B8 B9 -103.6(2) . . . . ?
B5 B6 B8 C13 -73.7(3) . . . . ?
B5 B6 B8 Cs1 -175.25(16) . . . . ?
B5 B6 B8 Cs1 115.5(3) . . . 3_766 ?
B5 B6 B9 B7 -24.52(19) . . . . ?
B5 B6 B9 B8 108.2(2) . . . . ?
B5 B6 B9 B10 24.6(2) . . . . ?
B5 B6 B9 C13 80.6(2) . . . . ?
B5 B6 B9 Cs1 175.06(16) . . . . ?
B5 B7 B9 B6 25.4(2) . . . . ?
B5 B7 B9 B8 -14.4(3) . . . . ?
B5 B7 B9 B10 -96.6(2) . . . . ?
B5 B7 B9 C13 -68.9(3) . . . . ?
B5 B7 B9 Cs1 64.9(4) . . . . ?
B5 B7 B10 B1 -9.5(2) . . . . ?
B5 B7 B10 B4 -41.11(18) . . . . ?
B5 B7 B10 B9 110.0(2) . . . . ?
B5 B7 B10 C13 82.9(2) . . . . ?
B6 B3 B5 B2 -151.6(2) . . . . ?
B6 B3 B5 B4 -102.9(2) . . . . ?
B6 B3 B5 B7 -40.86(19) . . . . ?
B6 B3 C14 B1 31.3(3) . . . . ?
B6 B3 C14 B2 89.8(3) . . . . ?
B6 B3 C14 P2 -144.3(2) . . . . ?
B6 B5 B7 B4 -132.6(2) . . . . ?
B6 B5 B7 B9 -25.5(2) . . . . ?
B6 B5 B7 B10 -92.0(2) . . . . ?
B6 B7 B9 B8 -39.83(17) . . . . ?
B6 B7 B9 B10 -122.08(18) . . . . ?
B6 B7 B9 C13 -94.3(2) . . . . ?
B6 B7 B9 Cs1 39.4(3) . . . . ?
B6 B7 B10 B1 -71.1(2) . . . . ?
B6 B7 B10 B4 -102.67(19) . . . . ?
B6 B7 B10 B9 48.42(17) . . . . ?
B6 B7 B10 C13 21.3(2) . . . . ?
B6 B8 B9 B7 41.25(18) . . . . ?
B6 B8 B9 B10 101.81(18) . . . . ?
B6 B8 B9 C13 145.1(2) . . . . ?
B6 B8 B9 Cs1 -105.91(14) . . . . ?
B6 B8 C13 B9 -31.01(19) . . . . ?
B6 B8 C13 B10 27.6(3) . . . . ?
B6 B8 C13 P1 -142.89(18) . . . . ?
B6 B9 B10 B1 36.2(3) . . . . ?
B6 B9 B10 B4 -22.9(2) . . . . ?
B6 B9 B10 B7 -48.58(17) . . . . ?
B6 B9 B10 C13 98.89(19) . . . . ?
B6 B9 C13 B8 29.81(19) . . . . ?
B6 B9 C13 B10 -93.2(2) . . . . ?
B6 B9 C13 P1 146.16(17) . . . . ?
B7 B4 B5 B2 153.6(2) . . . . ?
B7 B4 B5 B3 104.3(2) . . . . ?
B7 B4 B5 B6 42.32(18) . . . . ?
B7 B4 B10 B1 -140.97(19) . . . . ?
B7 B4 B10 B9 -25.27(17) . . . . ?
B7 B4 B10 C13 -85.1(3) . . . . ?
B7 B5 B6 B3 134.7(2) . . . . ?
B7 B5 B6 B8 94.3(2) . . . . ?
B7 B5 B6 B9 24.62(19) . . . . ?
B7 B6 B8 B3 100.9(2) . . . . ?
B7 B6 B8 B9 -41.00(18) . . . . ?
B7 B6 B8 C13 -11.2(3) . . . . ?
B7 B6 B8 Cs1 -112.68(16) . . . . ?
B7 B6 B8 Cs1 178.1(3) . . . 3_766 ?
B7 B6 B9 B8 132.8(2) . . . . ?
B7 B6 B9 B10 49.12(17) . . . . ?
B7 B6 B9 C13 105.1(2) . . . . ?
B7 B6 B9 Cs1 -160.42(15) . . . . ?
B7 B9 B10 B1 84.8(2) . . . . ?
B7 B9 B10 B4 25.68(18) . . . . ?
B7 B9 B10 C13 147.5(2) . . . . ?
B7 B9 C13 B8 92.9(2) . . . . ?
B7 B9 C13 B10 -30.06(19) . . . . ?
B7 B9 C13 P1 -150.74(17) . . . . ?
B7 B10 C13 B8 -31.8(3) . . . . ?
B7 B10 C13 B9 27.68(18) . . . . ?
B7 B10 C13 P1 138.30(19) . . . . ?
B8 B3 B5 B2 -119.0(2) . . . . ?
B8 B3 B5 B4 -70.3(2) . . . . ?
B8 B3 B5 B6 32.67(17) . . . . ?
B8 B3 B5 B7 -8.2(2) . . . . ?
B8 B3 B6 B5 -140.5(2) . . . . ?
B8 B3 B6 B7 -101.3(2) . . . . ?
B8 B3 B6 B9 -38.26(19) . . . . ?
B8 B3 C14 B1 73.8(2) . . . . ?
B8 B3 C14 B2 132.29(17) . . . . ?
B8 B3 C14 P2 -101.81(18) . . . . ?
B8 B6 B7 B4 -68.2(2) . . . . ?
B8 B6 B7 B5 -110.4(2) . . . . ?
B8 B6 B7 B9 42.95(18) . . . . ?
B8 B6 B7 B10 -6.4(2) . . . . ?
B8 B6 B9 B7 -132.8(2) . . . . ?
B8 B6 B9 B10 -83.64(18) . . . . ?
B8 B6 B9 C13 -27.67(17) . . . . ?
B8 B6 B9 Cs1 66.82(13) . . . . ?
B8 B9 B10 B1 -21.1(2) . . . . ?
B8 B9 B10 B4 -80.2(2) . . . . ?
B8 B9 B10 B7 -105.89(18) . . . . ?
B8 B9 B10 C13 41.58(16) . . . . ?
B8 B9 C13 B10 -123.0(2) . . . . ?
B8 B9 C13 P1 116.3(2) . . . . ?
B8 C13 P1 C1 -116.1(2) . . . . ?
B8 C13 P1 C7 129.5(2) . . . . ?
B8 C13 P1 Cs1 -31.10(19) . . . 3_766 ?
B8 C13 P1 Cs1 37.39(19) . . . . ?
B8 C13 P1 O2 6.8(2) . . . . ?
B9 B6 B7 B4 -111.2(2) . . . . ?
B9 B6 B7 B5 -153.3(2) . . . . ?
B9 B6 B7 B10 -49.40(17) . . . . ?
B9 B6 B8 B3 141.91(19) . . . . ?
B9 B6 B8 C13 29.83(19) . . . . ?
B9 B6 B8 Cs1 -71.68(13) . . . . ?
B9 B6 B8 Cs1 -140.9(4) . . . 3_766 ?
B9 B7 B10 B1 -119.47(19) . . . . ?
B9 B7 B10 B4 -151.1(2) . . . . ?
B9 B7 B10 C13 -27.08(17) . . . . ?
B9 B8 C13 B10 58.7(2) . . . . ?
B9 B8 C13 P1 -111.9(2) . . . . ?
B9 B10 C13 B8 -59.4(2) . . . . ?
B9 B10 C13 P1 110.6(2) . . . . ?
B9 C13 P1 C1 159.40(17) . . . . ?
B9 C13 P1 C7 45.1(2) . . . . ?
B9 C13 P1 Cs1 -115.57(18) . . . 3_766 ?
B9 C13 P1 Cs1 -47.08(17) . . . . ?
B9 C13 P1 O2 -77.6(2) . . . . ?
B10 B1 B2 B3 66.11(19) . . . . ?
B10 B1 B2 B4 -34.42(17) . . . . ?
B10 B1 B2 B5 5.8(2) . . . . ?
B10 B1 B2 C14 109.1(2) . . . . ?
B10 B1 B4 B2 140.61(19) . . . . ?
B10 B1 B4 B5 100.9(2) . . . . ?
B10 B1 B4 B7 38.58(19) . . . . ?
B10 B1 C14 B2 -95.0(2) . . . . ?
B10 B1 C14 B3 -37.4(3) . . . . ?
B10 B1 C14 P2 137.89(19) . . . . ?
B10 B4 B5 B2 112.5(2) . . . . ?
B10 B4 B5 B3 63.3(2) . . . . ?
B10 B4 B5 B6 1.2(2) . . . . ?
B10 B4 B5 B7 -41.07(18) . . . . ?
B10 B4 B7 B5 134.21(19) . . . . ?
B10 B4 B7 B6 92.7(2) . . . . ?
B10 B4 B7 B9 28.32(19) . . . . ?
B10 B7 B9 B6 122.08(18) . . . . ?
B10 B7 B9 B8 82.25(18) . . . . ?
B10 B7 B9 C13 27.77(18) . . . . ?
B10 B7 B9 Cs1 161.5(3) . . . . ?
B10 B9 C13 B8 123.0(2) . . . . ?
B10 B9 C13 P1 -120.7(2) . . . . ?
B10 C13 P1 C1 74.7(2) . . . . ?
B10 C13 P1 C7 -39.7(2) . . . . ?
B10 C13 P1 Cs1 159.7(2) . . . 3_766 ?
B10 C13 P1 Cs1 -131.8(2) . . . . ?
B10 C13 P1 O2 -162.4(2) . . . . ?
C1 C2 C3 C4 2.2(5) . . . . ?
C2 C1 C6 C5 -0.6(4) . . . . ?
C2 C1 P1 C7 159.9(2) . . . . ?
C2 C1 P1 C13 40.8(2) . . . . ?
C2 C1 P1 Cs1 -44.8(2) . . . 3_766 ?
C2 C1 P1 Cs1 -72.3(3) . . . . ?
C2 C1 P1 O2 -83.4(2) . . . . ?
C2 C3 C4 C5 -1.2(5) . . . . ?
C3 C4 C5 C6 -0.6(5) . . . . ?
C4 C5 C6 C1 1.5(4) . . . . ?
C6 C1 C2 C3 -1.3(4) . . . . ?
C6 C1 C2 Cs1 -129.0(2) . . . 3_766 ?
C6 C1 P1 C7 -26.3(2) . . . . ?
C6 C1 P1 C13 -145.4(2) . . . . ?
C6 C1 P1 Cs1 128.9(2) . . . 3_766 ?
C6 C1 P1 Cs1 101.5(2) . . . . ?
C6 C1 P1 O2 90.3(2) . . . . ?
C7 C8 C9 C10 1.6(5) . . . . ?
C8 C7 C12 C11 0.2(4) . . . . ?
C8 C7 P1 C1 126.7(2) . . . . ?
C8 C7 P1 C13 -114.0(2) . . . . ?
C8 C7 P1 Cs1 17.4(4) . . . 3_766 ?
C8 C7 P1 Cs1 -30.9(2) . . . . ?
C8 C7 P1 O2 10.0(3) . . . . ?
C8 C9 C10 C11 -1.8(5) . . . . ?
C9 C10 C11 C12 1.2(5) . . . . ?
C10 C11 C12 C7 -0.4(5) . . . . ?
C12 C7 C8 C9 -0.8(4) . . . . ?
C12 C7 P1 C1 -51.0(3) . . . . ?
C12 C7 P1 C13 68.3(3) . . . . ?
C12 C7 P1 Cs1 151.4(2) . . . . ?
C12 C7 P1 Cs1 -160.26(16) . . . 3_766 ?
C12 C7 P1 O2 -167.7(2) . . . . ?
C13 B8 B9 B6 -145.1(2) . . . . ?
C13 B8 B9 B7 -103.9(2) . . . . ?
C13 B8 B9 B10 -43.30(16) . . . . ?
C13 B8 B9 Cs1 108.98(15) . . . . ?
C13 B9 B10 B1 -62.7(2) . . . . ?
C13 B9 B10 B4 -121.8(2) . . . . ?
C13 B9 B10 B7 -147.5(2) . . . . ?
C14 B1 B2 B3 -43.03(16) . . . . ?
C14 B1 B2 B4 -143.5(2) . . . . ?
C14 B1 B2 B5 -103.3(2) . . . . ?
C14 B1 B4 B2 31.04(19) . . . . ?
C14 B1 B4 B5 -8.7(3) . . . . ?
C14 B1 B4 B7 -71.0(3) . . . . ?
C14 B1 B4 B10 -109.6(2) . . . . ?
C14 B2 B3 B5 -146.7(2) . . . . ?
C14 B2 B3 B6 -121.3(2) . . . . ?
C14 B2 B3 B8 -60.3(2) . . . . ?
C14 B2 B4 B1 -28.89(18) . . . . ?
C14 B2 B4 B5 105.2(2) . . . . ?
C14 B2 B4 B7 81.1(2) . . . . ?
C14 B2 B4 B10 12.5(3) . . . . ?
C14 B2 B5 B3 28.62(18) . . . . ?
C14 B2 B5 B4 -93.6(2) . . . . ?
C14 B2 B5 B6 1.2(3) . . . . ?
C14 B2 B5 B7 -68.1(3) . . . . ?
C14 B3 B5 B2 -27.62(18) . . . . ?
C14 B3 B5 B4 21.1(2) . . . . ?
C14 B3 B5 B6 124.0(2) . . . . ?
C14 B3 B5 B7 83.1(2) . . . . ?
C14 B3 B6 B5 -85.4(3) . . . . ?
C14 B3 B6 B7 -46.2(3) . . . . ?
C14 B3 B6 B8 55.1(2) . . . . ?
C14 B3 B6 B9 16.8(3) . . . . ?
C15 C16 C17 C18 0.5(4) . . . . ?
C16 C15 C20 C19 0.6(4) . . . . ?
C16 C15 P2 C14 -55.1(3) . . . . ?
C16 C15 P2 C21 60.5(3) . . . . ?
C16 C15 P2 Cs1 -153.8(2) . . . 3_766 ?
C16 C15 P2 O1 178.6(2) . . . . ?
C16 C17 C18 C19 0.1(4) . . . . ?
C17 C18 C19 C20 -0.3(4) . . . . ?
C18 C19 C20 C15 -0.1(4) . . . . ?
C20 C15 C16 C17 -0.8(4) . . . . ?
C20 C15 P2 C14 122.9(2) . . . . ?
C20 C15 P2 C21 -121.5(2) . . . . ?
C20 C15 P2 Cs1 24.2(2) . . . 3_766 ?
C20 C15 P2 O1 -3.4(2) . . . . ?
C21 C22 C23 C24 0.8(4) . . . . ?
C22 C21 C26 C25 -0.6(4) . . . . ?
C22 C21 P2 C14 -137.9(2) . . . . ?
C22 C21 P2 C15 105.3(2) . . . . ?
C22 C21 P2 Cs1 -26.6(3) . . . 3_766 ?
C22 C21 P2 O1 -11.7(2) . . . . ?
C22 C23 C24 C25 -0.9(4) . . . . ?
C23 C24 C25 C26 0.3(4) . . . . ?
C24 C25 C26 C21 0.5(4) . . . . ?
C26 C21 C22 C23 0.0(4) . . . . ?
C26 C21 P2 C14 41.9(2) . . . . ?
C26 C21 P2 C15 -74.9(2) . . . . ?
C26 C21 P2 Cs1 153.22(18) . . . 3_766 ?
C26 C21 P2 O1 168.1(2) . . . . ?
C27 C28 C29 C30 0.2(3) . . . . ?
C27 C28 C29 C34 178.3(3) . . . . ?
C27 C28 C29 Co1 -59.61(19) . . . . ?
C28 C27 C31 C30 -0.3(3) . . . . ?
C28 C27 C31 C36 -178.0(3) . . . . ?
C28 C27 C31 Co1 59.0(2) . . . . ?
C28 C29 C30 C31 -0.4(3) . . . . ?
C28 C29 C30 C35 178.8(3) . . . . ?
C28 C29 C30 Co1 -59.52(19) . . . . ?
C29 C30 C31 C27 0.4(3) . . . . ?
C29 C30 C31 C36 178.3(3) . . . . ?
C29 C30 C31 Co1 -58.87(19) . . . . ?
C31 C27 C28 C29 0.0(3) . . . . ?
C31 C27 C28 C33 178.7(3) . . . . ?
C31 C27 C28 Co1 -59.3(2) . . . . ?
C32 C27 C28 C29 -178.0(3) . . . . ?
C32 C27 C28 C33 0.6(5) . . . . ?
C32 C27 C28 Co1 122.6(3) . . . . ?
C32 C27 C31 C30 177.8(3) . . . . ?
C32 C27 C31 C36 0.1(5) . . . . ?
C32 C27 C31 Co1 -122.9(3) . . . . ?
C33 C28 C29 C30 -178.4(3) . . . . ?
C33 C28 C29 C34 -0.3(5) . . . . ?
C33 C28 C29 Co1 121.8(3) . . . . ?
C34 C29 C30 C31 -178.4(3) . . . . ?
C34 C29 C30 C35 0.8(5) . . . . ?
C34 C29 C30 Co1 122.5(3) . . . . ?
C35 C30 C31 C27 -178.8(3) . . . . ?
C35 C30 C31 C36 -0.9(5) . . . . ?
C35 C30 C31 Co1 121.9(3) . . . . ?
C37 C38 C39 C40 0.1(3) . . . . ?
C37 C38 C39 C44 178.4(3) . . . . ?
C37 C38 C39 Co1 -59.28(18) . . . . ?
C38 C37 C41 C40 0.3(3) . . . . ?
C38 C37 C41 C46 -178.3(3) . . . . ?
C38 C37 C41 Co1 58.67(18) . . . . ?
C38 C39 C40 C41 0.0(3) . . . . ?
C38 C39 C40 C45 177.9(3) . . . . ?
C38 C39 C40 Co1 -59.75(18) . . . . ?
C39 C40 C41 C37 -0.2(3) . . . . ?
C39 C40 C41 C46 178.3(3) . . . . ?
C39 C40 C41 Co1 -59.18(18) . . . . ?
C41 C37 C38 C39 -0.2(3) . . . . ?
C41 C37 C38 C43 178.8(2) . . . . ?
C41 C37 C38 Co1 -59.18(18) . . . . ?
C42 C37 C38 C39 -177.4(3) . . . . ?
C42 C37 C38 C43 1.6(4) . . . . ?
C42 C37 C38 Co1 123.6(3) . . . . ?
C42 C37 C41 C40 177.4(3) . . . . ?
C42 C37 C41 C46 -1.1(4) . . . . ?
C42 C37 C41 Co1 -124.2(3) . . . . ?
C43 C38 C39 C40 -178.9(2) . . . . ?
C43 C38 C39 C44 -0.7(4) . . . . ?
C43 C38 C39 Co1 121.7(3) . . . . ?
C44 C39 C40 C41 -178.3(3) . . . . ?
C44 C39 C40 C45 -0.4(5) . . . . ?
C44 C39 C40 Co1 122.0(3) . . . . ?
C45 C40 C41 C37 -178.1(3) . . . . ?
C45 C40 C41 C46 0.4(5) . . . . ?
C45 C40 C41 Co1 122.9(3) . . . . ?
Co1 C27 C28 C29 59.35(19) . . . . ?
Co1 C27 C28 C33 -122.0(3) . . . . ?
Co1 C27 C31 C30 -59.3(2) . . . . ?
Co1 C27 C31 C36 123.0(3) . . . . ?
Co1 C28 C29 C30 59.83(19) . . . . ?
Co1 C28 C29 C34 -122.1(3) . . . . ?
Co1 C29 C30 C31 59.13(19) . . . . ?
Co1 C29 C30 C35 -121.6(3) . . . . ?
Co1 C30 C31 C27 59.3(2) . . . . ?
Co1 C30 C31 C36 -122.9(3) . . . . ?
Co1 C37 C38 C39 58.93(18) . . . . ?
Co1 C37 C38 C43 -122.0(3) . . . . ?
Co1 C37 C41 C40 -58.42(19) . . . . ?
Co1 C37 C41 C46 123.1(3) . . . . ?
Co1 C38 C39 C40 59.42(18) . . . . ?
Co1 C38 C39 C44 -122.3(3) . . . . ?
Co1 C39 C40 C41 59.77(18) . . . . ?
Co1 C39 C40 C45 -122.4(3) . . . . ?
Co1 C40 C41 C37 59.02(18) . . . . ?
Co1 C40 C41 C46 -122.5(3) . . . . ?
Cs1 B8 B9 B6 105.91(14) . . . . ?
Cs1 B8 B9 B6 156.3(2) 3_766 . . . ?
Cs1 B8 B9 B7 147.16(16) . . . . ?
Cs1 B8 B9 B7 -162.42(18) 3_766 . . . ?
Cs1 B8 B9 B10 -101.9(2) 3_766 . . . ?
Cs1 B8 B9 B10 -152.28(14) . . . . ?
Cs1 B8 B9 C13 -108.98(15) . . . . ?
Cs1 B8 B9 C13 -58.6(2) 3_766 . . . ?
Cs1 B8 B9 Cs1 50.42(19) 3_766 . . . ?
Cs1 B8 C13 B9 145.04(15) 3_766 . . . ?
Cs1 B8 C13 B9 69.49(14) . . . . ?
Cs1 B8 C13 B10 -156.30(16) 3_766 . . . ?
Cs1 B8 C13 B10 128.16(17) . . . . ?
Cs1 B8 C13 P1 -42.38(19) . . . . ?
Cs1 B8 C13 P1 33.16(19) 3_766 . . . ?
Cs1 B9 B10 B1 -77.1(3) . . . . ?
Cs1 B9 B10 B4 -136.1(2) . . . . ?
Cs1 B9 B10 B7 -161.8(3) . . . . ?
Cs1 B9 B10 C13 -14.4(3) . . . . ?
Cs1 B9 C13 B8 -64.68(14) . . . . ?
Cs1 B9 C13 B10 172.35(14) . . . . ?
Cs1 B9 C13 P1 51.67(16) . . . . ?
Cs1 C2 C3 C4 116.8(3) 3_766 . . . ?
Cs1 O1 P2 C14 -33.2(2) 3_766 . . . ?
Cs1 O1 P2 C15 89.70(17) 3_766 . . . ?
Cs1 O1 P2 C21 -155.13(14) 3_766 . . . ?
Cs1 O2 P1 C1 172.12(10) . . . . ?
Cs1 O2 P1 C1 62.68(13) 3_766 . . . ?
Cs1 O2 P1 C7 -75.26(13) . . . . ?
Cs1 O2 P1 C7 175.30(10) 3_766 . . . ?
Cs1 O2 P1 C13 -61.18(13) 3_766 . . . ?
Cs1 O2 P1 C13 48.26(14) . . . . ?
Cs1 O2 P1 Cs1 -109.44(12) 3_766 . . . ?
Cs1 O2 P1 Cs1 109.44(12) . . . 3_766 ?
P1 C1 C2 C3 172.7(2) . . . . ?
P1 C1 C2 Cs1 45.01(19) . . . 3_766 ?
P1 C1 C6 C5 -174.4(2) . . . . ?
P1 C7 C8 C9 -178.6(2) . . . . ?
P1 C7 C12 C11 177.9(2) . . . . ?
P2 C15 C16 C17 177.2(2) . . . . ?
P2 C15 C20 C19 -177.5(2) . . . . ?
P2 C21 C22 C23 179.8(2) . . . . ?
P2 C21 C26 C25 179.6(2) . . . . ?
